data_4064271
loop_
_publ_author_name
'Tourneux, Jean-Christophe'
'Berthet, Jean-Claude'
'Cantat, Thibault'
'Thu\'ery, Pierre'
'M\'ezailles, Nicolas'
'Le Floch, Pascal'
'Ephritikhine, Michel'

_publ_section_title
;
 Uranium(IV) Nucleophilic Carbene Complexes
;
_journal_issue 11
_journal_name_full Organometallics
_journal_page_first 2957
_journal_paper_doi 10.1021/om200006g
_journal_volume 30
_journal_year 2011
_chemical_formula_sum 'C61 H59 N P4 S4 U'
_chemical_formula_weight 1296.24
_space_group_IT_number 2
_symmetry_cell_setting triclinic
_symmetry_space_group_name_Hall '-P 1'
_symmetry_space_group_name_H-M 'P -1'
_atom_sites_solution_hydrogens geom
_atom_sites_solution_primary heavy
_atom_sites_solution_secondary difmap
_audit_creation_method SHELXL-97
_cell_angle_alpha 102.783(3)
_cell_angle_beta 91.916(3)
_cell_angle_gamma 114.428(4)
_cell_formula_units_Z 2
_cell_length_a 11.6055(5)
_cell_length_b 12.4377(9)
_cell_length_c 22.3380(15)
_cell_measurement_reflns_used 106296
_cell_measurement_temperature 150(2)
_cell_measurement_theta_max 25.68
_cell_measurement_theta_min 2.91
_cell_volume 2834.5(3)
_computing_cell_refinement 'HKL2000 (Otwinowski & Minor, 1997)'
_computing_data_collection 'COLLECT (Nonius, 1998)'
_computing_data_reduction 'HKL2000 (Otwinowski & Minor, 1997)'
_computing_molecular_graphics 'SHELXTL (Sheldrick, 2008)'
_computing_publication_material 'SHELXTL (Sheldrick, 2008); PLATON (Spek, 2003)'
_computing_structure_refinement 'SHELXL-97 (Sheldrick, 2008)'
_computing_structure_solution 'SHELXS-97 (Sheldrick, 2008)'
_diffrn_ambient_temperature 150(2)
_diffrn_measured_fraction_theta_full 0.998
_diffrn_measured_fraction_theta_max 0.998
_diffrn_measurement_device_type 'Nonius Kappa-CCD area-detector diffractometer'
_diffrn_measurement_method 'two \f and six \w scans with 2\% steps (504 frames)'
_diffrn_radiation_monochromator graphite
_diffrn_radiation_source 'fine-focus sealed tube'
_diffrn_radiation_type MoK\a
_diffrn_radiation_wavelength 0.71073
_diffrn_reflns_av_R_equivalents 0.0588
_diffrn_reflns_av_sigmaI/netI 0.0767
_diffrn_reflns_limit_h_max 14
_diffrn_reflns_limit_h_min -14
_diffrn_reflns_limit_k_max 15
_diffrn_reflns_limit_k_min -15
_diffrn_reflns_limit_l_max 27
_diffrn_reflns_limit_l_min -27
_diffrn_reflns_number 106296
_diffrn_reflns_theta_full 25.68
_diffrn_reflns_theta_max 25.68
_diffrn_reflns_theta_min 2.91
_diffrn_standards_decay_% 0
_diffrn_standards_interval_time 0
_diffrn_standards_number 0
_exptl_absorpt_coefficient_mu 3.163
_exptl_absorpt_correction_T_max 0.684
_exptl_absorpt_correction_T_min 0.514
_exptl_absorpt_correction_type multi-scan
_exptl_absorpt_process_details 'SCALEPACK (Otwinowski & Minor, 1997)'
_exptl_crystal_colour 'translucent dark yellow'
_exptl_crystal_density_diffrn 1.519
_exptl_crystal_density_method 'not measured'
_exptl_crystal_description parallelepiped
_exptl_crystal_F_000 1296
_exptl_crystal_size_max 0.17
_exptl_crystal_size_mid 0.15
_exptl_crystal_size_min 0.12
_refine_diff_density_max 1.297
_refine_diff_density_min -1.017
_refine_diff_density_rms 0.134
_refine_ls_extinction_method none
_refine_ls_goodness_of_fit_ref 1.014
_refine_ls_hydrogen_treatment constr
_refine_ls_matrix_type full
_refine_ls_number_parameters 619
_refine_ls_number_reflns 10730
_refine_ls_number_restraints 120
_refine_ls_restrained_S_all 1.049
_refine_ls_R_factor_all 0.0610
_refine_ls_R_factor_gt 0.0417
_refine_ls_shift/su_max 0.002
_refine_ls_shift/su_mean 0.000
_refine_ls_structure_factor_coef Fsqd
_refine_ls_weighting_details 'calc w=1/[\s^2^(Fo^2^)+(0.0553P)^2^] where P=(Fo^2^+2Fc^2^)/3'
_refine_ls_weighting_scheme calc
_refine_ls_wR_factor_gt 0.0991
_refine_ls_wR_factor_ref 0.1053
_reflns_number_gt 8619
_reflns_number_total 10730
_reflns_threshold_expression >2sigma(I)
_cod_data_source_file om200006g_si_003.cif
_cod_data_source_block 7.toluene
_cod_database_code 4064271

loop_
_symmetry_equiv_pos_as_xyz
'x, y, z'
'-x, -y, -z'

loop_
_atom_site_label
_atom_site_type_symbol
_atom_site_fract_x
_atom_site_fract_y
_atom_site_fract_z
_atom_site_U_iso_or_equiv
_atom_site_adp_type
_atom_site_occupancy
_atom_site_symmetry_multiplicity
_atom_site_calc_flag
_atom_site_refinement_flags
U U 0.993491(19) 0.839599(19) 0.736152(9) 0.03364(8) Uani 1 1 d .
S1 S 0.82440(13) 0.95377(13) 0.75520(7) 0.0393(3) Uani 1 1 d .
S2 S 0.98310(14) 0.62185(14) 0.65543(7) 0.0417(3) Uani 1 1 d .
S3 S 1.09539(13) 1.02812(14) 0.85087(7) 0.0395(3) Uani 1 1 d .
S4 S 0.83069(15) 0.68975(16) 0.80985(8) 0.0525(4) Uani 1 1 d .
P1 P 0.73404(13) 0.83171(13) 0.67225(7) 0.0343(3) Uani 1 1 d .
P2 P 0.83581(14) 0.63445(13) 0.60995(7) 0.0355(3) Uani 1 1 d .
P3 P 1.19849(14) 0.94019(14) 0.86820(7) 0.0373(3) Uani 1 1 d .
P4 P 0.98623(16) 0.67575(15) 0.84133(7) 0.0439(4) Uani 1 1 d .
N1 N 1.1485(5) 0.9492(6) 0.6935(2) 0.0604(16) Uani 1 1 d .
C1 C 0.8215(5) 0.7556(5) 0.6524(2) 0.0348(12) Uani 1 1 d .
C2 C 0.5684(5) 0.7397(5) 0.6802(3) 0.0359(12) Uani 1 1 d .
C3 C 0.5363(6) 0.7137(6) 0.7355(3) 0.0497(16) Uani 1 1 d .
H3 H 0.6001 0.7438 0.7692 0.060 Uiso 1 1 calc R
C4 C 0.4105(6) 0.6432(6) 0.7425(3) 0.0529(16) Uani 1 1 d .
H4 H 0.3902 0.6273 0.7805 0.063 Uiso 1 1 calc R
C5 C 0.3153(6) 0.5970(6) 0.6914(3) 0.0584(18) Uani 1 1 d .
H5 H 0.2306 0.5511 0.6954 0.070 Uiso 1 1 calc R
C6 C 0.3465(6) 0.6191(6) 0.6360(3) 0.0600(19) Uani 1 1 d .
H6 H 0.2831 0.5873 0.6019 0.072 Uiso 1 1 calc R
C7 C 0.4730(6) 0.6891(6) 0.6296(3) 0.0481(15) Uani 1 1 d .
H7 H 0.4935 0.7019 0.5911 0.058 Uiso 1 1 calc R
C8 C 0.7216(5) 0.9212(5) 0.6202(3) 0.0365(12) Uani 1 1 d .
C9 C 0.6379(6) 0.9758(5) 0.6274(3) 0.0446(14) Uani 1 1 d .
H9 H 0.5835 0.9615 0.6574 0.054 Uiso 1 1 calc R
C10 C 0.6345(6) 1.0506(6) 0.5909(3) 0.0518(16) Uani 1 1 d .
H10 H 0.5778 1.0861 0.5959 0.062 Uiso 1 1 calc R
C11 C 0.7151(7) 1.0720(6) 0.5474(3) 0.0576(18) Uani 1 1 d .
H11 H 0.7114 1.1212 0.5222 0.069 Uiso 1 1 calc R
C12 C 0.8024(7) 1.0222(6) 0.5398(3) 0.0568(17) Uani 1 1 d .
H12 H 0.8582 1.0393 0.5106 0.068 Uiso 1 1 calc R
C13 C 0.8048(6) 0.9463(6) 0.5766(3) 0.0452(14) Uani 1 1 d .
H13 H 0.8626 0.9121 0.5720 0.054 Uiso 1 1 calc R
C14 C 0.6957(5) 0.4903(5) 0.5985(3) 0.0395(13) Uani 1 1 d .
C15 C 0.6229(6) 0.4733(6) 0.6475(3) 0.0560(17) Uani 1 1 d .
H15 H 0.6452 0.5361 0.6835 0.067 Uiso 1 1 calc R
C16 C 0.5179(7) 0.3628(6) 0.6422(4) 0.065(2) Uani 1 1 d .
H16 H 0.4712 0.3510 0.6751 0.078 Uiso 1 1 calc R
C17 C 0.4820(7) 0.2699(6) 0.5880(4) 0.062(2) Uani 1 1 d .
H17 H 0.4098 0.1970 0.5842 0.075 Uiso 1 1 calc R
C18 C 0.5524(7) 0.2852(6) 0.5402(3) 0.0580(18) Uani 1 1 d .
H18 H 0.5290 0.2222 0.5042 0.070 Uiso 1 1 calc R
C19 C 0.6588(7) 0.3946(6) 0.5453(3) 0.0540(17) Uani 1 1 d .
H19 H 0.7063 0.4041 0.5126 0.065 Uiso 1 1 calc R
C20 C 0.8673(5) 0.6451(5) 0.5315(3) 0.0371(12) Uani 1 1 d .
C21 C 0.7893(6) 0.6711(6) 0.4959(3) 0.0470(15) Uani 1 1 d .
H21 H 0.7175 0.6769 0.5106 0.056 Uiso 1 1 calc R
C22 C 0.8168(7) 0.6889(7) 0.4374(3) 0.0604(19) Uani 1 1 d .
H22 H 0.7643 0.7081 0.4137 0.072 Uiso 1 1 calc R
C23 C 0.9218(7) 0.6780(6) 0.4148(3) 0.0527(16) Uani 1 1 d .
H23 H 0.9401 0.6902 0.3760 0.063 Uiso 1 1 calc R
C24 C 0.9987(6) 0.6493(5) 0.4495(3) 0.0489(15) Uani 1 1 d .
H24 H 1.0688 0.6409 0.4340 0.059 Uiso 1 1 calc R
C25 C 0.9724(6) 0.6326(5) 0.5078(3) 0.0442(14) Uani 1 1 d .
H25 H 1.0250 0.6130 0.5313 0.053 Uiso 1 1 calc R
C26 C 1.1263(5) 0.7872(5) 0.8251(2) 0.0381(13) Uani 1 1 d .
H26 H 1.1735 0.7428 0.8092 0.046 Uiso 1 1 d R
C27 C 1.3559(5) 1.0088(6) 0.8457(3) 0.0426(14) Uani 1 1 d .
C28 C 1.4166(7) 1.1333(8) 0.8582(5) 0.090(3) Uani 1 1 d U
H28 H 1.3782 1.1810 0.8783 0.108 Uiso 1 1 calc R
C29 C 1.5372(9) 1.1881(10) 0.8404(6) 0.112(3) Uani 1 1 d U
H29 H 1.5779 1.2728 0.8483 0.135 Uiso 1 1 calc R
C30 C 1.5966(8) 1.1215(10) 0.8119(5) 0.085(3) Uani 1 1 d .
H30 H 1.6771 1.1604 0.8007 0.101 Uiso 1 1 calc R
C31 C 1.5387(6) 0.9996(8) 0.8000(3) 0.060(2) Uani 1 1 d .
H31 H 1.5792 0.9533 0.7807 0.072 Uiso 1 1 calc R
C32 C 1.4169(6) 0.9418(7) 0.8167(3) 0.0505(16) Uani 1 1 d .
H32 H 1.3768 0.8569 0.8080 0.061 Uiso 1 1 calc R
C33 C 1.2293(6) 0.9659(6) 0.9515(3) 0.0456(15) Uani 1 1 d .
C34 C 1.1657(6) 1.0162(6) 0.9915(3) 0.0506(16) Uani 1 1 d .
H34 H 1.1069 1.0391 0.9753 0.061 Uiso 1 1 calc R
C35 C 1.1871(6) 1.0333(6) 1.0543(3) 0.0485(15) Uani 1 1 d .
H35 H 1.1410 1.0652 1.0798 0.058 Uiso 1 1 calc R
C36 C 1.2714(9) 1.0054(9) 1.0790(4) 0.080(2) Uani 1 1 d U
H36 H 1.2858 1.0186 1.1218 0.096 Uiso 1 1 calc R
C37 C 1.3395(12) 0.9560(12) 1.0410(6) 0.128(4) Uani 1 1 d U
H37 H 1.4005 0.9373 1.0585 0.154 Uiso 1 1 calc R
C38 C 1.3160(10) 0.9342(10) 0.9766(4) 0.096(3) Uani 1 1 d U
H38 H 1.3591 0.8985 0.9510 0.115 Uiso 1 1 calc R
C39 C 0.9842(6) 0.6785(5) 0.92326(19) 0.0540(16) Uani 1 1 d G
C40 C 1.0756(6) 0.6587(7) 0.9551(3) 0.141(5) Uani 1 1 d GU
H40 H 1.1347 0.6389 0.9340 0.169 Uiso 1 1 calc R
C41 C 1.0785(6) 0.6686(8) 1.0184(3) 0.164(6) Uani 1 1 d GU
H41 H 1.1396 0.6554 1.0396 0.197 Uiso 1 1 calc R
C42 C 0.9901(7) 0.6983(6) 1.04987(19) 0.095(3) Uani 1 1 d GU
H42 H 0.9920 0.7049 1.0922 0.114 Uiso 1 1 calc R
C43 C 0.8987(6) 0.7181(6) 1.0181(2) 0.096(3) Uani 1 1 d GU
H43 H 0.8395 0.7379 1.0392 0.115 Uiso 1 1 calc R
C44 C 0.8957(5) 0.7082(6) 0.9548(2) 0.085(3) Uani 1 1 d GU
H44 H 0.8346 0.7214 0.9335 0.102 Uiso 1 1 calc R
C45 C 0.9859(8) 0.5290(6) 0.8037(3) 0.0584(18) Uani 1 1 d .
C46 C 1.0882(9) 0.5053(7) 0.8112(4) 0.077(2) Uani 1 1 d .
H46 H 1.1643 0.5670 0.8340 0.093 Uiso 1 1 calc R
C47 C 1.0817(11) 0.3917(9) 0.7858(5) 0.098(3) Uani 1 1 d U
H47 H 1.1517 0.3760 0.7934 0.118 Uiso 1 1 calc R
C48 C 0.9766(11) 0.3043(9) 0.7506(5) 0.093(3) Uani 1 1 d U
H48 H 0.9744 0.2280 0.7337 0.112 Uiso 1 1 calc R
C49 C 0.8692(11) 0.3234(8) 0.7381(4) 0.094(3) Uani 1 1 d U
H49 H 0.7970 0.2619 0.7121 0.113 Uiso 1 1 calc R
C50 C 0.8723(9) 0.4389(7) 0.7660(4) 0.076(2) Uani 1 1 d .
H50 H 0.8019 0.4546 0.7596 0.091 Uiso 1 1 calc R
C51 C 1.2588(6) 0.9261(7) 0.6788(3) 0.062(2) Uani 1 1 d .
H51A H 1.2547 0.8581 0.6946 0.074 Uiso 1 1 calc R
H51B H 1.3358 0.9974 0.7001 0.074 Uiso 1 1 calc R
C52 C 1.2687(7) 0.8978(7) 0.6116(3) 0.0599(18) Uani 1 1 d .
H52A H 1.1884 0.8349 0.5893 0.090 Uiso 1 1 calc R
H52B H 1.3343 0.8701 0.6048 0.090 Uiso 1 1 calc R
H52C H 1.2898 0.9700 0.5972 0.090 Uiso 1 1 calc R
C53 C 1.1419(7) 1.0521(8) 0.6759(4) 0.080(3) Uani 1 1 d .
H53A H 1.0574 1.0483 0.6801 0.096 Uiso 1 1 calc R
H53B H 1.1526 1.0446 0.6325 0.096 Uiso 1 1 calc R
C54 C 1.2389(9) 1.1739(8) 0.7129(4) 0.091(3) Uani 1 1 d .
H54A H 1.2243 1.1856 0.7554 0.137 Uiso 1 1 calc R
H54B H 1.2322 1.2368 0.6967 0.137 Uiso 1 1 calc R
H54C H 1.3229 1.1778 0.7103 0.137 Uiso 1 1 calc R
C55 C 0.5354(10) 0.4657(8) 0.1150(4) 0.129(4) Uani 1 1 d GU
C56 C 0.6388(9) 0.5206(7) 0.0851(5) 0.162(6) Uani 1 1 d GU
H56 H 0.6875 0.6049 0.0974 0.194 Uiso 1 1 calc R
C57 C 0.6694(8) 0.4497(12) 0.0368(5) 0.199(7) Uani 1 1 d GU
H57 H 0.7386 0.4864 0.0168 0.239 Uiso 1 1 calc R
C58 C 0.5966(11) 0.3238(11) 0.0185(4) 0.182(7) Uani 1 1 d GU
H58 H 0.6171 0.2763 -0.0138 0.219 Uiso 1 1 calc R
C59 C 0.4932(10) 0.2689(7) 0.0484(5) 0.175(6) Uani 1 1 d GU
H59 H 0.4445 0.1846 0.0361 0.210 Uiso 1 1 calc R
C60 C 0.4626(8) 0.3398(9) 0.0967(4) 0.119(4) Uani 1 1 d GU
H60 H 0.3934 0.3031 0.1167 0.143 Uiso 1 1 calc R
C61 C 0.5050(13) 0.5377(12) 0.1662(6) 0.139(5) Uani 1 1 d U
H61A H 0.4319 0.5483 0.1527 0.209 Uiso 1 1 calc R
H61B H 0.5766 0.6161 0.1814 0.209 Uiso 1 1 calc R
H61C H 0.4862 0.4965 0.1988 0.209 Uiso 1 1 calc R

loop_
_atom_site_aniso_label
_atom_site_aniso_U_11
_atom_site_aniso_U_22
_atom_site_aniso_U_33
_atom_site_aniso_U_23
_atom_site_aniso_U_13
_atom_site_aniso_U_12
U 0.03336(12) 0.03813(13) 0.02913(12) 0.00466(8) 0.00337(8) 0.01725(9)
S1 0.0369(7) 0.0449(8) 0.0334(7) -0.0010(6) 0.0003(6) 0.0208(6)
S2 0.0445(8) 0.0449(8) 0.0374(8) 0.0036(6) 0.0003(6) 0.0249(7)
S3 0.0401(8) 0.0466(8) 0.0336(7) 0.0015(6) 0.0003(6) 0.0253(7)
S4 0.0431(8) 0.0591(10) 0.0513(10) 0.0167(8) 0.0121(7) 0.0167(8)
P1 0.0345(7) 0.0382(8) 0.0312(7) 0.0061(6) 0.0030(6) 0.0182(6)
P2 0.0366(7) 0.0391(8) 0.0300(7) 0.0042(6) 0.0024(6) 0.0181(6)
P3 0.0365(8) 0.0473(9) 0.0296(7) 0.0036(6) 0.0030(6) 0.0229(7)
P4 0.0533(9) 0.0453(9) 0.0366(9) 0.0123(7) 0.0139(7) 0.0231(8)
N1 0.056(3) 0.064(4) 0.037(3) 0.006(3) 0.013(3) 0.006(3)
C1 0.038(3) 0.036(3) 0.029(3) 0.003(2) 0.001(2) 0.017(2)
C2 0.031(3) 0.042(3) 0.034(3) 0.006(2) 0.002(2) 0.018(2)
C3 0.036(3) 0.065(4) 0.044(4) 0.011(3) 0.006(3) 0.019(3)
C4 0.052(4) 0.059(4) 0.042(4) 0.014(3) 0.010(3) 0.018(3)
C5 0.045(4) 0.048(4) 0.068(5) 0.016(3) 0.012(3) 0.005(3)
C6 0.043(4) 0.055(4) 0.060(4) 0.016(3) -0.007(3) 0.001(3)
C7 0.051(4) 0.048(4) 0.035(3) 0.011(3) 0.000(3) 0.012(3)
C8 0.036(3) 0.036(3) 0.034(3) 0.005(2) 0.001(2) 0.015(2)
C9 0.049(3) 0.045(3) 0.044(4) 0.010(3) 0.005(3) 0.024(3)
C10 0.059(4) 0.045(4) 0.063(4) 0.019(3) 0.009(3) 0.032(3)
C11 0.068(4) 0.052(4) 0.057(4) 0.023(3) 0.001(4) 0.026(4)
C12 0.068(4) 0.052(4) 0.053(4) 0.024(3) 0.014(3) 0.023(4)
C13 0.042(3) 0.050(4) 0.045(4) 0.016(3) 0.009(3) 0.020(3)
C14 0.037(3) 0.039(3) 0.041(3) 0.009(3) -0.001(2) 0.016(3)
C15 0.056(4) 0.048(4) 0.054(4) 0.007(3) 0.014(3) 0.015(3)
C16 0.055(4) 0.052(4) 0.078(5) 0.014(4) 0.023(4) 0.015(3)
C17 0.046(4) 0.039(4) 0.089(6) 0.011(4) -0.007(4) 0.011(3)
C18 0.072(5) 0.035(4) 0.049(4) 0.001(3) -0.014(4) 0.013(3)
C19 0.065(4) 0.049(4) 0.040(4) 0.005(3) -0.005(3) 0.021(3)
C20 0.047(3) 0.032(3) 0.031(3) 0.004(2) 0.006(2) 0.018(3)
C21 0.057(4) 0.056(4) 0.029(3) 0.005(3) 0.003(3) 0.028(3)
C22 0.081(5) 0.071(5) 0.034(4) 0.011(3) 0.005(3) 0.038(4)
C23 0.067(4) 0.046(4) 0.034(3) 0.007(3) 0.014(3) 0.015(3)
C24 0.052(4) 0.041(3) 0.047(4) 0.003(3) 0.012(3) 0.016(3)
C25 0.049(3) 0.045(3) 0.038(3) 0.003(3) 0.003(3) 0.023(3)
C26 0.046(3) 0.042(3) 0.028(3) 0.006(2) 0.008(2) 0.022(3)
C27 0.037(3) 0.050(4) 0.043(3) 0.013(3) 0.004(3) 0.021(3)
C28 0.052(4) 0.070(5) 0.149(7) 0.021(5) 0.030(4) 0.030(4)
C29 0.074(5) 0.085(6) 0.178(9) 0.039(6) 0.029(6) 0.030(5)
C30 0.047(4) 0.120(8) 0.107(7) 0.059(6) 0.028(4) 0.039(5)
C31 0.040(4) 0.102(6) 0.037(4) 0.015(4) 0.007(3) 0.030(4)
C32 0.043(3) 0.070(4) 0.034(3) 0.001(3) 0.003(3) 0.026(3)
C33 0.046(3) 0.068(4) 0.029(3) 0.003(3) 0.002(2) 0.036(3)
C34 0.049(4) 0.072(5) 0.036(3) 0.009(3) 0.008(3) 0.034(3)
C35 0.046(3) 0.068(4) 0.033(3) 0.006(3) 0.009(3) 0.030(3)
C36 0.102(6) 0.119(6) 0.040(4) 0.008(4) 0.005(4) 0.074(5)
C37 0.138(6) 0.159(6) 0.111(6) 0.026(4) -0.004(4) 0.092(5)
C38 0.107(5) 0.127(5) 0.075(4) 0.010(4) -0.003(3) 0.081(4)
C39 0.063(4) 0.062(4) 0.045(4) 0.023(3) 0.022(3) 0.029(4)
C40 0.135(6) 0.176(6) 0.123(6) 0.048(5) 0.021(4) 0.074(5)
C41 0.158(7) 0.194(7) 0.145(7) 0.050(5) 0.026(5) 0.076(5)
C42 0.094(6) 0.115(7) 0.052(5) 0.024(5) 0.020(4) 0.019(5)
C43 0.152(7) 0.092(6) 0.068(5) 0.032(4) 0.051(5) 0.068(5)
C44 0.127(6) 0.095(6) 0.061(5) 0.032(4) 0.040(4) 0.068(5)
C45 0.089(5) 0.048(4) 0.042(4) 0.018(3) 0.032(4) 0.028(4)
C46 0.093(6) 0.055(5) 0.100(7) 0.027(5) 0.036(5) 0.042(5)
C47 0.124(7) 0.078(6) 0.113(7) 0.039(5) 0.043(6) 0.054(5)
C48 0.134(7) 0.073(5) 0.088(6) 0.029(4) 0.062(5) 0.052(5)
C49 0.128(7) 0.064(5) 0.070(5) 0.021(4) 0.031(5) 0.018(5)
C50 0.122(7) 0.047(4) 0.055(5) 0.012(4) 0.032(5) 0.032(5)
C51 0.045(4) 0.075(5) 0.051(4) 0.025(4) -0.006(3) 0.008(3)
C52 0.057(4) 0.067(5) 0.061(5) 0.016(4) 0.018(3) 0.032(4)
C53 0.057(5) 0.093(6) 0.080(6) 0.003(5) 0.027(4) 0.031(5)
C54 0.089(6) 0.077(6) 0.078(6) 0.015(5) 0.030(5) 0.009(5)
C55 0.133(6) 0.126(6) 0.133(6) 0.041(4) 0.017(4) 0.057(4)
C56 0.159(7) 0.161(7) 0.165(7) 0.050(5) 0.037(5) 0.064(5)
C57 0.200(9) 0.195(9) 0.204(9) 0.056(5) 0.028(5) 0.086(6)
C58 0.175(8) 0.183(8) 0.179(8) 0.039(5) 0.035(5) 0.071(5)
C59 0.164(7) 0.176(8) 0.172(8) 0.033(5) 0.038(5) 0.066(5)
C60 0.107(5) 0.119(5) 0.114(5) 0.017(4) 0.021(4) 0.039(4)
C61 0.143(6) 0.135(6) 0.150(6) 0.038(5) 0.025(4) 0.067(5)

loop_
_atom_type_symbol
_atom_type_description
_atom_type_scat_dispersion_real
_atom_type_scat_dispersion_imag
_atom_type_scat_source
C C 0.0033 0.0016 'International Tables Vol C Tables 4.2.6.8 and 6.1.1.4'
H H 0.0000 0.0000 'International Tables Vol C Tables 4.2.6.8 and 6.1.1.4'
N N 0.0061 0.0033 'International Tables Vol C Tables 4.2.6.8 and 6.1.1.4'
S S 0.1246 0.1234 'International Tables Vol C Tables 4.2.6.8 and 6.1.1.4'
P P 0.1023 0.0942 'International Tables Vol C Tables 4.2.6.8 and 6.1.1.4'
U U -9.6767 9.6646 'International Tables Vol C Tables 4.2.6.8 and 6.1.1.4'

loop_
_geom_angle_atom_site_label_1
_geom_angle_atom_site_label_2
_geom_angle_atom_site_label_3
_geom_angle
N1 U C1 100.5(2)
N1 U C26 101.4(2)
C1 U C26 145.52(18)
N1 U S1 107.66(19)
C1 U S1 68.06(13)
C26 U S1 128.35(12)
N1 U S2 90.28(17)
C1 U S2 68.65(13)
C26 U S2 84.87(12)
S1 U S2 135.37(4)
N1 U S3 89.29(15)
C1 U S3 140.80(13)
C26 U S3 65.73(12)
S1 U S3 72.79(4)
S2 U S3 149.87(4)
N1 U S4 167.15(17)
C1 U S4 90.94(14)
C26 U S4 65.80(12)
S1 U S4 82.00(5)
S2 U S4 88.38(5)
S3 U S4 85.49(5)
P1 S1 U 81.25(6)
P2 S2 U 80.64(6)
P3 S3 U 85.22(6)
P4 S4 U 86.30(7)
C1 P1 C8 115.6(3)
C1 P1 C2 116.0(3)
C8 P1 C2 103.9(3)
C1 P1 S1 105.97(19)
C8 P1 S1 106.08(19)
C2 P1 S1 108.83(19)
C1 P2 C14 114.9(3)
C1 P2 C20 113.4(3)
C14 P2 C20 104.1(3)
C1 P2 S2 106.87(19)
C14 P2 S2 107.85(19)
C20 P2 S2 109.7(2)
C26 P3 C27 106.9(3)
C26 P3 C33 116.0(3)
C27 P3 C33 104.1(3)
C26 P3 S3 110.8(2)
C27 P3 S3 110.4(2)
C33 P3 S3 108.4(2)
C26 P4 C39 114.3(3)
C26 P4 C45 105.2(3)
C39 P4 C45 105.2(3)
C26 P4 S4 111.2(2)
C39 P4 S4 108.6(2)
C45 P4 S4 112.2(3)
C53 N1 C51 116.4(6)
C53 N1 U 118.2(5)
C51 N1 U 125.3(5)
P1 C1 P2 150.0(4)
P1 C1 U 104.7(2)
P2 C1 U 103.7(2)
C3 C2 C7 118.4(5)
C3 C2 P1 120.7(4)
C7 C2 P1 120.8(5)
C2 C3 C4 121.6(6)
C2 C3 H3 119.2
C4 C3 H3 119.2
C3 C4 C5 118.9(6)
C3 C4 H4 120.5
C5 C4 H4 120.5
C6 C5 C4 119.9(6)
C6 C5 H5 120.0
C4 C5 H5 120.0
C5 C6 C7 120.5(6)
C5 C6 H6 119.7
C7 C6 H6 119.7
C2 C7 C6 120.5(6)
C2 C7 H7 119.7
C6 C7 H7 119.7
C13 C8 C9 118.8(5)
C13 C8 P1 120.2(4)
C9 C8 P1 120.7(4)
C10 C9 C8 121.0(6)
C10 C9 H9 119.5
C8 C9 H9 119.5
C11 C10 C9 119.4(6)
C11 C10 H10 120.3
C9 C10 H10 120.3
C10 C11 C12 121.6(6)
C10 C11 H11 119.2
C12 C11 H11 119.2
C11 C12 C13 118.7(7)
C11 C12 H12 120.7
C13 C12 H12 120.7
C8 C13 C12 120.6(6)
C8 C13 H13 119.7
C12 C13 H13 119.7
C19 C14 C15 118.3(6)
C19 C14 P2 124.0(5)
C15 C14 P2 117.6(5)
C16 C15 C14 120.0(6)
C16 C15 H15 120.0
C14 C15 H15 120.0
C15 C16 C17 120.3(7)
C15 C16 H16 119.8
C17 C16 H16 119.8
C18 C17 C16 120.2(6)
C18 C17 H17 119.9
C16 C17 H17 119.9
C17 C18 C19 120.0(6)
C17 C18 H18 120.0
C19 C18 H18 120.0
C18 C19 C14 121.1(7)
C18 C19 H19 119.4
C14 C19 H19 119.4
C21 C20 C25 119.1(6)
C21 C20 P2 119.1(5)
C25 C20 P2 121.7(4)
C20 C21 C22 120.3(6)
C20 C21 H21 119.8
C22 C21 H21 119.8
C23 C22 C21 120.1(6)
C23 C22 H22 119.9
C21 C22 H22 119.9
C24 C23 C22 120.0(6)
C24 C23 H23 120.0
C22 C23 H23 120.0
C23 C24 C25 120.0(6)
C23 C24 H24 120.0
C25 C24 H24 120.0
C24 C25 C20 120.4(6)
C24 C25 H25 119.8
C20 C25 H25 119.8
P3 C26 P4 123.7(3)
P3 C26 U 92.0(2)
P4 C26 U 93.6(2)
P3 C26 H26 123.2
P4 C26 H26 103.9
U C26 H26 115.9
C28 C27 C32 118.6(6)
C28 C27 P3 118.1(5)
C32 C27 P3 123.3(5)
C27 C28 C29 119.0(8)
C27 C28 H28 120.5
C29 C28 H28 120.5
C30 C29 C28 122.0(10)
C30 C29 H29 119.0
C28 C29 H29 119.0
C31 C30 C29 119.6(8)
C31 C30 H30 120.2
C29 C30 H30 120.2
C30 C31 C32 119.8(8)
C30 C31 H31 120.1
C32 C31 H31 120.1
C27 C32 C31 121.0(7)
C27 C32 H32 119.5
C31 C32 H32 119.5
C38 C33 C34 117.9(7)
C38 C33 P3 120.4(6)
C34 C33 P3 121.7(5)
C35 C34 C33 121.6(6)
C35 C34 H34 119.2
C33 C34 H34 119.2
C36 C35 C34 121.1(7)
C36 C35 H35 119.4
C34 C35 H35 119.4
C35 C36 C37 119.7(8)
C35 C36 H36 120.1
C37 C36 H36 120.1
C36 C37 C38 120.0(10)
C36 C37 H37 120.0
C38 C37 H37 120.0
C33 C38 C37 119.6(9)
C33 C38 H38 120.2
C37 C38 H38 120.2
C40 C39 C44 120.0
C40 C39 P4 120.3(3)
C44 C39 P4 119.6(3)
C39 C40 C41 120.0
C39 C40 H40 120.0
C41 C40 H40 120.0
C42 C41 C40 120.0
C42 C41 H41 120.0
C40 C41 H41 120.0
C41 C42 C43 120.0
C41 C42 H42 120.0
C43 C42 H42 120.0
C44 C43 C42 120.0
C44 C43 H43 120.0
C42 C43 H43 120.0
C43 C44 C39 120.0
C43 C44 H44 120.0
C39 C44 H44 120.0
C46 C45 C50 120.2(7)
C46 C45 P4 122.7(6)
C50 C45 P4 117.1(6)
C45 C46 C47 121.1(10)
C45 C46 H46 119.5
C47 C46 H46 119.5
C48 C47 C46 120.6(11)
C48 C47 H47 119.7
C46 C47 H47 119.7
C47 C48 C49 121.8(10)
C47 C48 H48 119.1
C49 C48 H48 119.1
C48 C49 C50 118.5(10)
C48 C49 H49 120.8
C50 C49 H49 120.8
C45 C50 C49 117.8(9)
C45 C50 H50 121.1
C49 C50 H50 121.1
N1 C51 C52 114.2(5)
N1 C51 H51A 108.7
C52 C51 H51A 108.7
N1 C51 H51B 108.7
C52 C51 H51B 108.7
H51A C51 H51B 107.6
C51 C52 H52A 109.5
C51 C52 H52B 109.5
H52A C52 H52B 109.5
C51 C52 H52C 109.5
H52A C52 H52C 109.5
H52B C52 H52C 109.5
N1 C53 C54 114.4(8)
N1 C53 H53A 108.7
C54 C53 H53A 108.7
N1 C53 H53B 108.7
C54 C53 H53B 108.7
H53A C53 H53B 107.6
C53 C54 H54A 109.5
C53 C54 H54B 109.5
H54A C54 H54B 109.5
C53 C54 H54C 109.5
H54A C54 H54C 109.5
H54B C54 H54C 109.5
C56 C55 C60 120.0
C56 C55 C61 120.5(9)
C60 C55 C61 119.4(9)
C57 C56 C55 120.0
C57 C56 H56 120.0
C55 C56 H56 120.0
C56 C57 C58 120.0
C56 C57 H57 120.0
C58 C57 H57 120.0
C59 C58 C57 120.0
C59 C58 H58 120.0
C57 C58 H58 120.0
C58 C59 C60 120.0
C58 C59 H59 120.0
C60 C59 H59 120.0
C59 C60 C55 120.0
C59 C60 H60 120.0
C55 C60 H60 120.0
C55 C61 H61A 109.5
C55 C61 H61B 109.5
H61A C61 H61B 109.5
C55 C61 H61C 109.5
H61A C61 H61C 109.5
H61B C61 H61C 109.5

loop_
_geom_bond_atom_site_label_1
_geom_bond_atom_site_label_2
_geom_bond_distance
U N1 2.159(6)
U C1 2.395(5)
U C26 2.819(5)
U S1 2.8533(14)
U S2 2.8556(15)
U S3 2.8824(14)
U S4 2.8994(17)
S1 P1 2.036(2)
S2 P2 2.038(2)
S3 P3 2.004(2)
S4 P4 2.003(2)
P1 C1 1.662(6)
P1 C8 1.818(6)
P1 C2 1.825(6)
P2 C1 1.668(6)
P2 C14 1.812(6)
P2 C20 1.825(6)
P3 C26 1.751(6)
P3 C27 1.811(6)
P3 C33 1.814(6)
P4 C26 1.758(6)
P4 C39 1.824(4)
P4 C45 1.831(7)
N1 C53 1.451(11)
N1 C51 1.456(9)
C2 C3 1.371(8)
C2 C7 1.388(8)
C3 C4 1.394(9)
C3 H3 0.9300
C4 C5 1.397(9)
C4 H4 0.9300
C5 C6 1.356(10)
C5 H5 0.9300
C6 C7 1.394(9)
C6 H6 0.9300
C7 H7 0.9300
C8 C13 1.387(8)
C8 C9 1.393(8)
C9 C10 1.377(8)
C9 H9 0.9300
C10 C11 1.364(10)
C10 H10 0.9300
C11 C12 1.386(10)
C11 H11 0.9300
C12 C13 1.390(9)
C12 H12 0.9300
C13 H13 0.9300
C14 C19 1.389(9)
C14 C15 1.405(9)
C15 C16 1.386(9)
C15 H15 0.9300
C16 C17 1.387(10)
C16 H16 0.9300
C17 C18 1.365(10)
C17 H17 0.9300
C18 C19 1.386(9)
C18 H18 0.9300
C19 H19 0.9300
C20 C21 1.364(8)
C20 C25 1.399(8)
C21 C22 1.398(9)
C21 H21 0.9300
C22 C23 1.380(10)
C22 H22 0.9300
C23 C24 1.365(9)
C23 H23 0.9300
C24 C25 1.389(9)
C24 H24 0.9300
C25 H25 0.9300
C26 H26 0.9530
C27 C28 1.366(10)
C27 C32 1.378(8)
C28 C29 1.397(12)
C28 H28 0.9300
C29 C30 1.353(13)
C29 H29 0.9300
C30 C31 1.337(12)
C30 H30 0.9300
C31 C32 1.403(9)
C31 H31 0.9300
C32 H32 0.9300
C33 C38 1.368(10)
C33 C34 1.384(8)
C34 C35 1.369(8)
C34 H34 0.9300
C35 C36 1.308(9)
C35 H35 0.9300
C36 C37 1.392(14)
C36 H36 0.9300
C37 C38 1.400(14)
C37 H37 0.9300
C38 H38 0.9300
C39 C40 1.3900
C39 C44 1.3900
C40 C41 1.3900
C40 H40 0.9300
C41 C42 1.3900
C41 H41 0.9300
C42 C43 1.3900
C42 H42 0.9300
C43 C44 1.3900
C43 H43 0.9300
C44 H44 0.9300
C45 C46 1.351(11)
C45 C50 1.410(11)
C46 C47 1.369(12)
C46 H46 0.9300
C47 C48 1.322(14)
C47 H47 0.9300
C48 C49 1.393(14)
C48 H48 0.9300
C49 C50 1.418(12)
C49 H49 0.9300
C50 H50 0.9300
C51 C52 1.485(10)
C51 H51A 0.9700
C51 H51B 0.9700
C52 H52A 0.9600
C52 H52B 0.9600
C52 H52C 0.9600
C53 C54 1.489(11)
C53 H53A 0.9700
C53 H53B 0.9700
C54 H54A 0.9600
C54 H54B 0.9600
C54 H54C 0.9600
C55 C56 1.3900
C55 C60 1.3900
C55 C61 1.438(14)
C56 C57 1.3900
C56 H56 0.9300
C57 C58 1.3900
C57 H57 0.9300
C58 C59 1.3900
C58 H58 0.9300
C59 C60 1.3900
C59 H59 0.9300
C60 H60 0.9300
C61 H61A 0.9600
C61 H61B 0.9600
C61 H61C 0.9600
